data_7230810
loop_
_publ_author_name
'Yin, Jie'
'Shi, Shaozhen'
'Wei, Jiazhen'
'He, Guohang'
'Fan, Lin'
'Guo, Junxue'
'Zhang, Kaixuan'
'Xu, Wenli'
'Yuan, Cang'
'Wang, Yunying'
'Wang, Liwen'
'Pu, Xipeng'
'Li, Wenzhi'
'Zhang, Dafeng'
'Wang, Jie'
'Ren, Xiaozhen'
'Ma, Huiyan'
'Shao, Xin'
'Zhou, Huawei'

_publ_section_title
;
 Earth-abundant and environment friendly organic--inorganic hybrid
 tetrachloroferrate salt CH3NH3FeCl4: structure, adsorption properties and
 photoelectric behavior
;
_journal_issue 36
_journal_name_full 'RSC Advances'
_journal_page_first 19958
_journal_paper_doi 10.1039/C8RA03498B
_journal_volume 8
_journal_year 2018
_chemical_formula_sum 'C H6 Cl4 Fe N'
_chemical_formula_weight 229.72
_chemical_name_systematic
; 
 ? 
;
_space_group_IT_number 62
_symmetry_cell_setting orthorhombic
_symmetry_space_group_name_Hall '-P 2ac 2n'
_symmetry_space_group_name_H-M 'P n m a'
_atom_sites_solution_hydrogens geom
_atom_sites_solution_primary direct
_atom_sites_solution_secondary difmap
_audit_creation_method SHELXL-97
_audit_update_record
;
2017-11-14 deposited with the CCDC.
2018-05-16 downloaded from the CCDC.
;
_cell_angle_alpha 90.00
_cell_angle_beta 90.00
_cell_angle_gamma 90.00
_cell_formula_units_Z 4
_cell_length_a 11.453(5)
_cell_length_b 7.332(3)
_cell_length_c 10.107(5)
_cell_measurement_reflns_used 1202
_cell_measurement_temperature 298(2)
_cell_measurement_theta_max 23.259
_cell_measurement_theta_min 2.688
_cell_volume 848.7(7)
_computing_cell_refinement 'Bruker SMART'
_computing_data_collection 'Bruker SMART'
_computing_data_reduction 'Bruker SAINT'
_computing_molecular_graphics 'Bruker SHELXTL'
_computing_publication_material 'Bruker SHELXTL'
_computing_structure_refinement 'SHELXL-97 (Sheldrick, 1997)'
_computing_structure_solution 'SHELXS-97 (Sheldrick, 1990)'
_diffrn_ambient_temperature 298(2)
_diffrn_measured_fraction_theta_full 0.999
_diffrn_measured_fraction_theta_max 0.999
_diffrn_measurement_device_type 'CCD area detector'
_diffrn_measurement_method 'phi and omega scans'
_diffrn_radiation_monochromator graphite
_diffrn_radiation_source 'fine-focus sealed tube'
_diffrn_radiation_type MoK\a
_diffrn_radiation_wavelength 0.71073
_diffrn_reflns_av_R_equivalents 0.0370
_diffrn_reflns_av_sigmaI/netI 0.0252
_diffrn_reflns_limit_h_max 13
_diffrn_reflns_limit_h_min -12
_diffrn_reflns_limit_k_max 8
_diffrn_reflns_limit_k_min -8
_diffrn_reflns_limit_l_max 12
_diffrn_reflns_limit_l_min -10
_diffrn_reflns_number 3945
_diffrn_reflns_theta_full 25.01
_diffrn_reflns_theta_max 25.01
_diffrn_reflns_theta_min 2.69
_exptl_absorpt_coefficient_mu 2.939
_exptl_absorpt_correction_T_max 0.7576
_exptl_absorpt_correction_T_min 0.5513
_exptl_absorpt_correction_type multi-scan
_exptl_absorpt_process_details sadabs
_exptl_crystal_colour yellow
_exptl_crystal_density_diffrn 1.798
_exptl_crystal_density_method 'not measured'
_exptl_crystal_description needle
_exptl_crystal_F_000 452
_exptl_crystal_size_max 0.23
_exptl_crystal_size_mid 0.12
_exptl_crystal_size_min 0.10
_refine_diff_density_max 0.410
_refine_diff_density_min -0.277
_refine_diff_density_rms 0.070
_refine_ls_extinction_method none
_refine_ls_goodness_of_fit_ref 1.069
_refine_ls_hydrogen_treatment mixed
_refine_ls_matrix_type full
_refine_ls_number_parameters 42
_refine_ls_number_reflns 810
_refine_ls_number_restraints 0
_refine_ls_restrained_S_all 1.069
_refine_ls_R_factor_all 0.0615
_refine_ls_R_factor_gt 0.0393
_refine_ls_shift/su_max 0.000
_refine_ls_shift/su_mean 0.000
_refine_ls_structure_factor_coef Fsqd
_refine_ls_weighting_details 'calc w=1/[\s^2^(Fo^2^)+(0.0481P)^2^+0.7655P] where P=(Fo^2^+2Fc^2^)/3'
_refine_ls_weighting_scheme calc
_refine_ls_wR_factor_gt 0.0971
_refine_ls_wR_factor_ref 0.1092
_reflns_number_gt 570
_reflns_number_total 810
_reflns_threshold_expression >2sigma(I)
_cod_data_source_file c8ra03498b2.cif
_cod_data_source_block 161230d
_cod_depositor_comments
;
The following automatic conversions were performed:

'_symmetry_cell_setting' value 'Orthorhombic' changed to
'orthorhombic' according to
/home/data/users/saulius/crontab/automatic-downloads/rss-feeds/RSC/lib/dictionaries/cif_core.dic
dictionary named 'cif_core.dic' version 2.4.2 from 2011-04-26.

Automatic conversion script
Id: cif_fix_values 4973 2017-02-22 13:04:09Z antanas 
;
_cod_original_sg_symbol_H-M Pnma
_cod_database_code 7230810

loop_
_symmetry_equiv_pos_as_xyz
'x, y, z'
'-x+1/2, -y, z+1/2'
'-x, y+1/2, -z'
'x+1/2, -y+1/2, -z+1/2'
'-x, -y, -z'
'x-1/2, y, -z-1/2'
'x, -y-1/2, z'
'-x-1/2, y-1/2, z-1/2'

loop_
_atom_site_label
_atom_site_type_symbol
_atom_site_fract_x
_atom_site_fract_y
_atom_site_fract_z
_atom_site_U_iso_or_equiv
_atom_site_adp_type
_atom_site_occupancy
_atom_site_symmetry_multiplicity
_atom_site_calc_flag
_atom_site_refinement_flags
Fe1 Fe 0.08946(7) 0.7500 0.80268(8) 0.0582(3) Uani 1 2 d S
Cl1 Cl 0.08822(12) 0.50721(18) 0.67722(12) 0.0866(5) Uani 1 1 d .
Cl2 Cl 0.25123(18) 0.7500 0.91656(19) 0.0955(7) Uani 1 2 d S
Cl3 Cl -0.0606(2) 0.7500 0.9324(2) 0.1312(10) Uani 1 2 d S
N1 N 0.1509(6) 0.7500 0.2299(6) 0.129(3) Uani 1 2 d S
H1A H 0.2089 0.8039 0.1863 0.193 Uiso 0.50 1 calc PR
H1B H 0.0847 0.8105 0.2155 0.193 Uiso 0.50 1 calc PR
H1C H 0.1432 0.6356 0.2017 0.193 Uiso 0.50 1 calc PR
C1 C 0.1757(7) 0.7500 0.3653(8) 0.093(2) Uani 1 2 d S
H2A H 0.2493 0.6907 0.3803 0.140 Uiso 0.50 1 calc PR
H2B H 0.1153 0.6859 0.4118 0.140 Uiso 0.50 1 calc PR
H2C H 0.1797 0.8734 0.3967 0.140 Uiso 0.50 1 calc PR

loop_
_atom_site_aniso_label
_atom_site_aniso_U_11
_atom_site_aniso_U_22
_atom_site_aniso_U_33
_atom_site_aniso_U_23
_atom_site_aniso_U_13
_atom_site_aniso_U_12
Fe1 0.0662(6) 0.0521(6) 0.0563(5) 0.000 -0.0009(4) 0.000
Cl1 0.1049(10) 0.0642(9) 0.0908(9) -0.0206(7) -0.0071(7) -0.0061(7)
Cl2 0.0972(14) 0.1045(15) 0.0849(13) 0.000 -0.0327(10) 0.000
Cl3 0.1099(18) 0.165(2) 0.1191(18) 0.000 0.0536(14) 0.000
N1 0.087(5) 0.210(10) 0.090(5) 0.000 0.021(4) 0.000
C1 0.094(6) 0.101(6) 0.084(5) 0.000 -0.015(4) 0.000

loop_
_atom_type_symbol
_atom_type_description
_atom_type_scat_dispersion_real
_atom_type_scat_dispersion_imag
_atom_type_scat_source
C C 0.0033 0.0016 'International Tables Vol C Tables 4.2.6.8 and 6.1.1.4'
H H 0.0000 0.0000 'International Tables Vol C Tables 4.2.6.8 and 6.1.1.4'
N N 0.0061 0.0033 'International Tables Vol C Tables 4.2.6.8 and 6.1.1.4'
Cl Cl 0.1484 0.1585 'International Tables Vol C Tables 4.2.6.8 and 6.1.1.4'
Fe Fe 0.3463 0.8444 'International Tables Vol C Tables 4.2.6.8 and 6.1.1.4'

loop_
_geom_angle_atom_site_label_1
_geom_angle_atom_site_label_2
_geom_angle_atom_site_label_3
_geom_angle
_geom_angle_site_symmetry_3
Cl3 Fe1 Cl2 110.82(11) .
Cl3 Fe1 Cl1 110.28(6) .
Cl2 Fe1 Cl1 108.16(5) .
Cl3 Fe1 Cl1 110.28(6) 7_575
Cl2 Fe1 Cl1 108.16(6) 7_575
Cl1 Fe1 Cl1 109.07(9) 7_575

loop_
_geom_bond_atom_site_label_1
_geom_bond_atom_site_label_2
_geom_bond_distance
_geom_bond_site_symmetry_2
Fe1 Cl3 2.162(2) .
Fe1 Cl2 2.181(2) .
Fe1 Cl1 2.1857(15) .
Fe1 Cl1 2.1857(15) 7_575
N1 C1 1.397(9) .
